data_7154556
loop_
_publ_author_name
'Salamone, St\'ephane'
'Clement, Lise L.'
'Viuff, Agnete H.'
'Andersen, Ole Juul'
'Jensen, Frank'
'Jensen, Henrik H.'

_publ_section_title
;
 Synthesis and evaluation of galacto-noeurostegine and its 2-deoxy
 analogue as glycosidase inhibitors.
;
_journal_issue 29
_journal_name_full 'Organic &amp; biomolecular chemistry'
_journal_page_first 7979
_journal_page_last 7992
_journal_paper_doi 10.1039/c5ob01062d
_journal_volume 13
_journal_year 2015
_chemical_absolute_configuration rm
_chemical_formula_moiety 'C29 H34 O5'
_chemical_formula_sum 'C29 H34 O5'
_chemical_formula_weight 462.56
_space_group_crystal_system orthorhombic
_space_group_IT_number 19
_space_group_name_Hall 'P 2ac 2ab'
_space_group_name_H-M_alt 'P 21 21 21'
_symmetry_space_group_name_Hall 'P 2ac 2ab'
_symmetry_space_group_name_H-M 'P 21 21 21'
_atom_sites_solution_hydrogens geom
_atom_sites_solution_primary direct
_audit_creation_date 2014-08-21
_audit_creation_method
;
  Olex2 1.2
  (compiled Apr 23 2013 17:59:47, GUI svn.r4466)
;
_audit_update_record
;
2014-10-24 deposited with the CCDC.
2015-06-26 downloaded from the CCDC.
;
_cell_angle_alpha 90
_cell_angle_beta 90
_cell_angle_gamma 90
_cell_formula_units_Z 4
_cell_length_a 9.3233(6)
_cell_length_b 10.2871(8)
_cell_length_c 26.846(2)
_cell_measurement_reflns_used 28015
_cell_measurement_temperature 100.0(2)
_cell_measurement_theta_max 29.0240
_cell_measurement_theta_min 2.5330
_cell_volume 2574.8(3)
_computing_cell_refinement
;
CrysAlisPro, Agilent Technologies,
Version 1.171.37.31 (release 14-01-2014 CrysAlis171 .NET)
(compiled Jan 14 2014,18:38:05)
;
_computing_data_collection
;
CrysAlisPro, Agilent Technologies,
Version 1.171.37.31 (release 14-01-2014 CrysAlis171 .NET)
(compiled Jan 14 2014,18:38:05)
;
_computing_data_reduction
;
CrysAlisPro, Agilent Technologies,
Version 1.171.37.31 (release 14-01-2014 CrysAlis171 .NET)
(compiled Jan 14 2014,18:38:05)
;
_computing_molecular_graphics
;
O. V. Dolomanov, L. J. Bourhis, R. J. Gildea, J. A. K. Howard and H. Puschmann,
OLEX2: a complete structure solution, refinement and analysis program.
J. Appl. Cryst. (2009). 42, 339-341.
;
_computing_publication_material
;
O. V. Dolomanov, L. J. Bourhis, R. J. Gildea, J. A. K. Howard and H. Puschmann,
OLEX2: a complete structure solution, refinement and analysis program.
J. Appl. Cryst. (2009). 42, 339-341.
;
_computing_structure_refinement
;
SHELXL, G.M. Sheldrick, Acta Cryst.
(2008). A64, 112-122
;
_computing_structure_solution
;
SHELXS, G.M. Sheldrick, Acta Cryst.
(2008). A64, 112-122
;
_diffrn_ambient_environment air
_diffrn_ambient_temperature 100.0(2)
_diffrn_detector 'CCD plate'
_diffrn_detector_area_resol_mean 10.3590
_diffrn_detector_type Atlas
_diffrn_measured_fraction_theta_full 0.9987
_diffrn_measured_fraction_theta_max 0.9470
_diffrn_measurement_details
;
  1 omega  -94.00    5.00   1.0000   20.0000
omega____ theta____ kappa____ phi______ frames
    -      -19.6633  -38.0000  -30.0000 99

  2 omega  -44.00   55.00   1.0000   20.0000
omega____ theta____ kappa____ phi______ frames
    -      -19.6633   38.0000  150.0000 99

  3 omega  -57.00   29.00   1.0000   20.0000
omega____ theta____ kappa____ phi______ frames
    -      -19.6633   91.0000   16.3376 86

  4 omega  -61.00   60.00   1.0000   20.0000
omega____ theta____ kappa____ phi______ frames
    -      -19.6633   19.0000  -30.0000 121

  5 omega  -86.00  -11.00   1.0000   20.0000
omega____ theta____ kappa____ phi______ frames
    -      -19.6633  141.0000 -121.0000 75

  6 omega  -76.00   -2.00   1.0000   20.0000
omega____ theta____ kappa____ phi______ frames
    -      -19.6633  125.0000  133.7571 74

  7 omega   35.00  107.00   1.0000   20.0000
omega____ theta____ kappa____ phi______ frames
    -       18.4133  178.0000 -180.0000 72

  8 omega  -10.00   91.00   1.0000   20.0000
omega____ theta____ kappa____ phi______ frames
    -       18.4133   57.0000   30.0000 101

  9 omega  -91.00  -14.00   1.0000   20.0000
omega____ theta____ kappa____ phi______ frames
    -      -19.6633  148.0000    2.9240 77

 10 omega  -91.00  -14.00   1.0000   20.0000
omega____ theta____ kappa____ phi______ frames
    -      -19.6633  148.0000  -79.0724 77

 11 omega  -87.00  -12.00   1.0000   20.0000
omega____ theta____ kappa____ phi______ frames
    -      -19.6633  143.0000 -168.0459 75

 12 omega -108.00  -35.00   1.0000   20.0000
omega____ theta____ kappa____ phi______ frames
    -      -19.6633 -178.0000 -120.0000 73

 13 omega   11.00   84.00   1.0000   20.0000
omega____ theta____ kappa____ phi______ frames
    -       18.4133 -141.0000 -178.0000 73

 14 omega  -70.00  107.00   1.0000   20.0000
omega____ theta____ kappa____ phi______ frames
    -       18.4133    0.0000 -180.0000 177

 15 omega   -6.00   93.00   1.0000   20.0000
omega____ theta____ kappa____ phi______ frames
    -       18.4133   38.0000  -60.0000 99
;
_diffrn_measurement_device 'four-circle diffractometer'
_diffrn_measurement_device_type 'SuperNova, Single source at offset, Atlas'
_diffrn_measurement_method '\w scans'
_diffrn_orient_matrix_UB_11 -0.0108851000
_diffrn_orient_matrix_UB_12 -0.0335793000
_diffrn_orient_matrix_UB_13 -0.0226460000
_diffrn_orient_matrix_UB_21 0.0295539000
_diffrn_orient_matrix_UB_22 0.0533631000
_diffrn_orient_matrix_UB_23 -0.0131623000
_diffrn_orient_matrix_UB_31 0.0697178000
_diffrn_orient_matrix_UB_32 -0.0279215000
_diffrn_orient_matrix_UB_33 0.0020489000
_diffrn_radiation_monochromator mirror
_diffrn_radiation_probe x-ray
_diffrn_radiation_type 'Mo K\a'
_diffrn_radiation_wavelength 0.71073
_diffrn_reflns_av_R_equivalents 0.0740
_diffrn_reflns_av_unetI/netI 0.0481
_diffrn_reflns_laue_measured_fraction_full 0.999
_diffrn_reflns_laue_measured_fraction_max 0.959
_diffrn_reflns_limit_h_max 13
_diffrn_reflns_limit_h_min -13
_diffrn_reflns_limit_k_max 15
_diffrn_reflns_limit_k_min -15
_diffrn_reflns_limit_l_max 41
_diffrn_reflns_limit_l_min -41
_diffrn_reflns_number 114218
_diffrn_reflns_point_group_measured_fraction_full 1.000
_diffrn_reflns_point_group_measured_fraction_max 0.947
_diffrn_reflns_theta_full 25.242
_diffrn_reflns_theta_max 33.074
_diffrn_reflns_theta_min 2.312
_diffrn_source 'SuperNova (Mo) X-ray Source'
_exptl_absorpt_coefficient_mu 0.080
_exptl_absorpt_correction_T_max 1.00000
_exptl_absorpt_correction_T_min 0.86320
_exptl_absorpt_correction_type multi-scan
_exptl_absorpt_process_details
;
CrysAlisPro, Agilent Technologies,
Version 1.171.37.31 (release 14-01-2014 CrysAlis171 .NET)
(compiled Jan 14 2014,18:38:05)
Empirical absorption correction using spherical harmonics,
 implemented in SCALE3 ABSPACK scaling algorithm.
;
_exptl_crystal_colour colourless
_exptl_crystal_colour_primary colourless
_exptl_crystal_density_diffrn 1.193
_exptl_crystal_F_000 992
_exptl_crystal_size_max 0.09
_exptl_crystal_size_mid 0.09
_exptl_crystal_size_min 0.07
_refine_diff_density_max 0.194
_refine_diff_density_min -0.254
_refine_diff_density_rms 0.051
_refine_ls_abs_structure_details
;
 Flack x determined using 2409 quotients [(I+)-(I-)]/[(I+)+(I-)]
 (Parsons and Flack (2004), Acta Cryst. A60, s61).
;
_refine_ls_abs_structure_Flack 0.0(3)
_refine_ls_extinction_method none
_refine_ls_goodness_of_fit_ref 1.028
_refine_ls_hydrogen_treatment constr
_refine_ls_matrix_type full
_refine_ls_number_parameters 309
_refine_ls_number_reflns 9266
_refine_ls_number_restraints 0
_refine_ls_restrained_S_all 1.028
_refine_ls_R_factor_all 0.0955
_refine_ls_R_factor_gt 0.0492
_refine_ls_shift/su_max 0.001
_refine_ls_shift/su_mean 0.000
_refine_ls_structure_factor_coef Fsqd
_refine_ls_weighting_details 'w=1/[\s^2^(Fo^2^)+(0.0456P)^2^+0.7593P] where P=(Fo^2^+2Fc^2^)/3'
_refine_ls_weighting_scheme calc
_refine_ls_wR_factor_gt 0.1052
_refine_ls_wR_factor_ref 0.1273
_reflns_Friedel_coverage 0.773
_reflns_friedel_fraction_full 1.000
_reflns_friedel_fraction_max 0.932
_reflns_number_gt 6450
_reflns_number_total 9266
_reflns_threshold_expression 'I > 2\s(I)'
_cod_data_source_file c5ob01062d2.cif
_cod_data_source_block mikkel17072014_100k
_cod_depositor_comments 'Adding full bibliography for 7154555--7154556.cif.'
_cod_database_code 7154556
_chemical_oxdiff_formula O5C29H34
_reflns_odcompleteness_completeness 99.87
_reflns_odcompleteness_iscentric 1
_reflns_odcompleteness_theta 26.32
_olex2_refinement_description
;
1. Fixed Uiso
 At 1.2 times of:
  All C(H) groups, All C(H,H) groups
 At 1.5 times of:
  All O(H) groups
2.a Ternary CH refined with riding coordinates:
 C5(H5), C7(H7), C10(H10), C15(H15), C21(H21)
2.b Secondary CH2 refined with riding coordinates:
 C9(H9A,H9B), C11(H11A,H11B), C12(H12A,H12B), C14(H14A,H14B), C20(H20A,H20B),
 C25(H25A,H25B)
2.c Aromatic/amide H refined with riding coordinates:
 C1(H1), C16(H16), C17(H17), C18(H18), C19(H19), C23(H23), C24(H24), C26(H26),
 C27(H27), C28(H28), C29(H29), C30(H30), C31(H31), C32(H32), C33(H33)
2.d Idealised tetrahedral OH refined as rotating group:
 O1(H1A), O8(H8)
;
_shelx_space_group_comment
;
The symmetry employed for this shelxl refinement is uniquely defined
by the following loop, which should always be used as a source of
symmetry information in preference to the above space-group names.
They are only intended as comments.
;
_shelxl_version_number 2013-4

loop_
_space_group_symop_operation_xyz
'x, y, z'
'-x+1/2, -y, z+1/2'
'x+1/2, -y+1/2, -z'
'-x, y+1/2, -z+1/2'

loop_
_atom_site_label
_atom_site_type_symbol
_atom_site_fract_x
_atom_site_fract_y
_atom_site_fract_z
_atom_site_U_iso_or_equiv
_atom_site_adp_type
_atom_site_occupancy
_atom_site_site_symmetry_order
_atom_site_calc_flag
_atom_site_refinement_flags_posn
_atom_site_refinement_flags_adp
C1 C 0.6573(3) 0.3127(3) 0.24982(9) 0.0415(6) Uani 1 1 d . .
H1 H 0.6943 0.3287 0.2174 0.050 Uiso 1 1 calc R U
C5 C 0.4704(2) 0.5830(2) 0.46689(8) 0.0257(4) Uani 1 1 d . .
H5 H 0.4395 0.6530 0.4904 0.031 Uiso 1 1 calc R U
C6 C -0.0037(2) 0.7398(2) 0.34240(8) 0.0303(5) Uani 1 1 d . .
C7 C 0.6387(2) 0.5911(2) 0.46176(8) 0.0283(4) Uani 1 1 d . .
H7 H 0.6765 0.6054 0.4962 0.034 Uiso 1 1 calc R U
C9 C 0.4845(2) 0.8267(2) 0.38934(9) 0.0314(5) Uani 1 1 d . .
H9A H 0.4524 0.9168 0.3829 0.038 Uiso 1 1 calc R U
H9B H 0.5188 0.7904 0.3573 0.038 Uiso 1 1 calc R U
C10 C 0.3536(2) 0.7466(2) 0.40653(8) 0.0270(4) Uani 1 1 d . .
H10 H 0.3143 0.7875 0.4375 0.032 Uiso 1 1 calc R U
C11 C 0.7000(2) 0.7035(2) 0.42935(8) 0.0306(5) Uani 1 1 d . .
H11A H 0.7963 0.7254 0.4424 0.037 Uiso 1 1 calc R U
H11B H 0.7132 0.6699 0.3951 0.037 Uiso 1 1 calc R U
C12 C 0.4310(2) 0.4511(2) 0.49062(9) 0.0290(4) Uani 1 1 d . .
H12A H 0.4448 0.3804 0.4661 0.035 Uiso 1 1 calc R U
H12B H 0.4939 0.4339 0.5196 0.035 Uiso 1 1 calc R U
C13 C 0.4967(2) 0.3741(2) 0.31750(8) 0.0286(4) Uani 1 1 d . .
C14 C 0.2153(3) 0.3270(2) 0.50908(9) 0.0320(5) Uani 1 1 d . .
H14A H 0.1321 0.3302 0.5320 0.038 Uiso 1 1 calc R U
H14B H 0.2853 0.2640 0.5228 0.038 Uiso 1 1 calc R U
C15 C 0.3866(2) 0.6015(2) 0.41785(8) 0.0249(4) Uani 1 1 d . .
H15 H 0.2933 0.5543 0.4209 0.030 Uiso 1 1 calc R U
C16 C -0.0905(3) 0.8436(2) 0.32654(9) 0.0344(5) Uani 1 1 d . .
H16 H -0.0823 0.9259 0.3423 0.041 Uiso 1 1 calc R U
C17 C 0.5455(3) 0.2648(2) 0.34428(9) 0.0345(5) Uani 1 1 d . .
H17 H 0.5070 0.2472 0.3764 0.041 Uiso 1 1 calc R U
C18 C -0.0021(3) 0.3017(3) 0.38873(10) 0.0385(5) Uani 1 1 d . .
H18 H -0.0814 0.3437 0.3734 0.046 Uiso 1 1 calc R U
C19 C 0.2331(3) 0.1752(2) 0.43406(9) 0.0356(5) Uani 1 1 d . .
H19 H 0.3119 0.1325 0.4494 0.043 Uiso 1 1 calc R U
C20 C 0.3901(2) 0.4689(2) 0.34145(8) 0.0299(5) Uani 1 1 d . .
H20A H 0.3514 0.5297 0.3162 0.036 Uiso 1 1 calc R U
H20B H 0.3092 0.4211 0.3568 0.036 Uiso 1 1 calc R U
C21 C 0.6125(2) 0.8317(2) 0.42577(9) 0.0316(5) Uani 1 1 d . .
H21 H 0.6793 0.9006 0.4134 0.038 Uiso 1 1 calc R U
C22 C 0.1656(2) 0.2809(2) 0.45815(9) 0.0311(5) Uani 1 1 d . .
C23 C 0.6504(3) 0.1812(3) 0.32422(10) 0.0411(6) Uani 1 1 d . .
H23 H 0.6828 0.1085 0.3429 0.049 Uiso 1 1 calc R U
C24 C 0.5531(3) 0.3975(3) 0.26998(8) 0.0338(5) Uani 1 1 d . .
H24 H 0.5213 0.4704 0.2513 0.041 Uiso 1 1 calc R U
C25 C 0.0993(2) 0.7545(3) 0.38591(9) 0.0344(5) Uani 1 1 d . .
H25A H 0.0785 0.8361 0.4041 0.041 Uiso 1 1 calc R U
H25B H 0.0871 0.6810 0.4093 0.041 Uiso 1 1 calc R U
C26 C -0.0154(3) 0.6189(3) 0.31780(10) 0.0374(5) Uani 1 1 d . .
H26 H 0.0437 0.5483 0.3278 0.045 Uiso 1 1 calc R U
C27 C 0.0481(2) 0.3439(2) 0.43494(9) 0.0329(5) Uani 1 1 d . .
H27 H 0.0031 0.4154 0.4510 0.040 Uiso 1 1 calc R U
C28 C 0.7067(3) 0.2055(3) 0.27686(10) 0.0429(6) Uani 1 1 d . .
H28 H 0.7778 0.1497 0.2632 0.051 Uiso 1 1 calc R U
C29 C -0.1895(3) 0.8268(3) 0.28748(10) 0.0408(6) Uani 1 1 d . .
H29 H -0.2480 0.8974 0.2771 0.049 Uiso 1 1 calc R U
C30 C -0.2015(3) 0.7056(3) 0.26391(10) 0.0437(6) Uani 1 1 d . .
H30 H -0.2693 0.6937 0.2379 0.052 Uiso 1 1 calc R U
C31 C -0.1139(3) 0.6022(3) 0.27870(11) 0.0432(6) Uani 1 1 d . .
H31 H -0.1210 0.5207 0.2623 0.052 Uiso 1 1 calc R U
C32 C 0.1832(3) 0.1333(3) 0.38739(10) 0.0417(6) Uani 1 1 d . .
H32 H 0.2287 0.0627 0.3710 0.050 Uiso 1 1 calc R U
C33 C 0.0658(3) 0.1961(3) 0.36495(10) 0.0421(6) Uani 1 1 d . .
H33 H 0.0320 0.1671 0.3335 0.051 Uiso 1 1 calc R U
O1 O 0.69969(17) 0.46848(17) 0.44486(6) 0.0342(4) Uani 1 1 d . .
H1A H 0.6708 0.4525 0.4159 0.051 Uiso 1 1 calc R U
O2 O 0.28146(16) 0.45534(16) 0.50654(6) 0.0300(3) Uani 1 1 d . .
O3 O 0.47033(15) 0.53880(16) 0.37901(6) 0.0281(3) Uani 1 1 d . .
O4 O 0.24541(16) 0.75685(17) 0.36743(5) 0.0302(3) Uani 1 1 d . .
O8 O 0.55960(19) 0.87406(18) 0.47381(7) 0.0392(4) Uani 1 1 d . .
H8 H 0.6243 0.9154 0.4888 0.059 Uiso 1 1 calc R U

loop_
_atom_site_aniso_label
_atom_site_aniso_U_11
_atom_site_aniso_U_22
_atom_site_aniso_U_33
_atom_site_aniso_U_23
_atom_site_aniso_U_13
_atom_site_aniso_U_12
C1 0.0353(12) 0.0579(16) 0.0312(12) -0.0151(12) 0.0061(10) -0.0082(13)
C5 0.0226(10) 0.0275(10) 0.0271(10) -0.0022(8) 0.0014(8) 0.0003(8)
C6 0.0218(9) 0.0365(12) 0.0324(10) 0.0065(9) 0.0043(8) 0.0021(9)
C7 0.0217(10) 0.0335(11) 0.0297(11) -0.0039(9) -0.0013(8) 0.0015(8)
C9 0.0300(11) 0.0295(11) 0.0347(11) 0.0033(9) 0.0036(9) -0.0012(9)
C10 0.0230(10) 0.0313(10) 0.0268(10) -0.0020(9) 0.0008(8) 0.0012(9)
C11 0.0215(10) 0.0383(12) 0.0319(11) -0.0045(9) 0.0009(8) -0.0048(9)
C12 0.0237(10) 0.0304(10) 0.0329(11) 0.0018(9) 0.0002(9) 0.0036(9)
C13 0.0243(10) 0.0345(11) 0.0271(10) -0.0074(9) -0.0025(8) -0.0033(9)
C14 0.0298(11) 0.0300(11) 0.0363(11) 0.0077(9) 0.0047(9) 0.0001(9)
C15 0.0199(9) 0.0297(10) 0.0250(9) -0.0036(8) 0.0017(7) -0.0006(8)
C16 0.0298(11) 0.0348(12) 0.0387(12) 0.0026(10) -0.0019(9) 0.0020(10)
C17 0.0327(11) 0.0359(12) 0.0350(11) -0.0036(10) 0.0028(9) 0.0011(10)
C18 0.0302(11) 0.0385(13) 0.0469(14) 0.0054(11) -0.0036(11) -0.0048(10)
C19 0.0272(11) 0.0334(12) 0.0462(14) 0.0041(10) 0.0043(10) -0.0004(9)
C20 0.0248(10) 0.0362(11) 0.0287(11) -0.0051(9) -0.0039(8) 0.0005(9)
C21 0.0284(11) 0.0325(11) 0.0340(11) -0.0047(9) 0.0047(9) -0.0071(9)
C22 0.0255(10) 0.0280(10) 0.0397(12) 0.0044(9) 0.0065(9) -0.0027(8)
C23 0.0390(13) 0.0338(12) 0.0504(15) -0.0067(11) -0.0007(11) 0.0061(11)
C24 0.0297(11) 0.0431(13) 0.0285(11) -0.0056(10) -0.0003(9) -0.0057(10)
C25 0.0240(10) 0.0467(13) 0.0325(11) 0.0071(11) 0.0036(9) 0.0044(10)
C26 0.0283(11) 0.0349(12) 0.0491(14) 0.0057(11) 0.0010(11) 0.0029(10)
C27 0.0265(10) 0.0300(11) 0.0423(13) 0.0039(10) 0.0041(9) -0.0026(9)
C28 0.0318(12) 0.0462(15) 0.0507(15) -0.0223(12) 0.0033(11) 0.0015(11)
C29 0.0350(13) 0.0424(14) 0.0452(14) 0.0075(12) -0.0070(11) 0.0049(11)
C30 0.0333(13) 0.0560(17) 0.0418(14) -0.0001(12) -0.0084(11) -0.0023(12)
C31 0.0356(13) 0.0403(13) 0.0536(16) -0.0061(12) -0.0018(12) -0.0032(11)
C32 0.0359(13) 0.0397(13) 0.0496(15) -0.0064(12) 0.0104(11) -0.0030(11)
C33 0.0363(13) 0.0464(14) 0.0436(14) -0.0045(12) 0.0016(11) -0.0113(12)
O1 0.0262(8) 0.0377(9) 0.0389(9) -0.0025(7) -0.0006(7) 0.0064(7)
O2 0.0259(8) 0.0293(8) 0.0348(8) 0.0027(7) 0.0049(6) 0.0021(6)
O3 0.0221(7) 0.0344(8) 0.0279(7) -0.0071(6) 0.0016(6) -0.0026(6)
O4 0.0227(7) 0.0407(9) 0.0273(7) 0.0044(7) 0.0014(6) 0.0015(7)
O8 0.0359(9) 0.0403(10) 0.0415(9) -0.0128(8) 0.0061(8) -0.0092(8)

loop_
_atom_type_symbol
_atom_type_description
_atom_type_scat_dispersion_real
_atom_type_scat_dispersion_imag
_atom_type_scat_source
C C 0.0033 0.0016 'International Tables Vol C Tables 4.2.6.8 and 6.1.1.4'
H H 0.0000 0.0000 'International Tables Vol C Tables 4.2.6.8 and 6.1.1.4'
O O 0.0106 0.0060 'International Tables Vol C Tables 4.2.6.8 and 6.1.1.4'

loop_
_geom_angle_atom_site_label_1
_geom_angle_atom_site_label_2
_geom_angle_atom_site_label_3
_geom_angle
C28 C1 C24 121.0(2)
C12 C5 C7 108.61(18)
C15 C5 C7 115.01(17)
C15 C5 C12 109.90(17)
C16 C6 C25 121.4(2)
C16 C6 C26 118.9(2)
C26 C6 C25 119.7(2)
C11 C7 C5 116.95(18)
O1 C7 C5 111.72(18)
O1 C7 C11 109.04(17)
C10 C9 C21 116.11(18)
C9 C10 C15 114.46(18)
O4 C10 C9 107.05(17)
O4 C10 C15 110.30(17)
C21 C11 C7 118.23(18)
O2 C12 C5 108.80(17)
C17 C13 C20 120.2(2)
C24 C13 C17 118.7(2)
C24 C13 C20 121.0(2)
O2 C14 C22 111.67(18)
C5 C15 C10 112.70(17)
O3 C15 C5 106.58(16)
O3 C15 C10 113.11(17)
C6 C16 C29 120.6(2)
C23 C17 C13 121.0(2)
C27 C18 C33 119.4(2)
C32 C19 C22 119.8(2)
O3 C20 C13 105.84(17)
C9 C21 C11 114.59(19)
O8 C21 C9 108.14(18)
O8 C21 C11 112.27(19)
C19 C22 C14 121.1(2)
C19 C22 C27 119.7(2)
C27 C22 C14 119.2(2)
C28 C23 C17 120.0(2)
C13 C24 C1 120.0(2)
O4 C25 C6 109.43(18)
C31 C26 C6 120.4(2)
C18 C27 C22 120.5(2)
C23 C28 C1 119.3(2)
C30 C29 C16 119.9(2)
C31 C30 C29 120.1(2)
C30 C31 C26 120.1(3)
C19 C32 C33 120.0(2)
C32 C33 C18 120.6(2)
C14 O2 C12 113.02(17)
C20 O3 C15 116.28(15)
C25 O4 C10 113.69(16)

loop_
_geom_bond_atom_site_label_1
_geom_bond_atom_site_label_2
_geom_bond_distance
C1 C24 1.413(4)
C1 C28 1.398(4)
C5 C7 1.577(3)
C5 C12 1.543(3)
C5 C15 1.543(3)
C6 C16 1.406(3)
C6 C25 1.520(3)
C6 C26 1.413(3)
C7 C11 1.556(3)
C7 O1 1.456(3)
C9 C10 1.543(3)
C9 C21 1.544(3)
C10 C15 1.554(3)
C10 O4 1.459(3)
C11 C21 1.554(3)
C12 O2 1.459(3)
C13 C17 1.410(3)
C13 C20 1.534(3)
C13 C24 1.401(3)
C14 C22 1.519(3)
C14 O2 1.459(3)
C15 O3 1.453(2)
C16 C29 1.407(4)
C17 C23 1.409(3)
C18 C27 1.395(4)
C18 C33 1.410(4)
C19 C22 1.413(3)
C19 C32 1.404(4)
C20 O3 1.447(3)
C21 O8 1.448(3)
C22 C27 1.417(3)
C23 C28 1.398(4)
C25 O4 1.450(3)
C26 C31 1.405(4)
C29 C30 1.403(4)
C30 C31 1.398(4)
C32 C33 1.406(4)
